data_7124247
loop_
_publ_author_name
'Chang, Kejian'
'Dong, Yifan'
'Xu, Xin'

_publ_section_title
;
 Dihydrogen activation by intermolecular rare-earth
 aryloxide/N-heterocyclic carbene Lewis pairs
;
_journal_name_full 'Chemical Communications'
_journal_paper_doi 10.1039/C9CC06676D
_journal_year 2019
_chemical_formula_sum 'C61 H91 La N2 O3'
_chemical_formula_weight 1039.27
_space_group_crystal_system monoclinic
_space_group_IT_number 14
_space_group_name_Hall '-P 2ybc'
_space_group_name_H-M_alt 'P 1 21/c 1'
_symmetry_space_group_name_Hall '-P 2ybc'
_symmetry_space_group_name_H-M 'P 1 21/c 1'
_atom_sites_solution_hydrogens geom
_audit_creation_method SHELXL-2013
_audit_update_record
;
2019-08-26 deposited with the CCDC.    2019-09-27 downloaded from the CCDC.
;
_cell_angle_alpha 90
_cell_angle_beta 113.3270(10)
_cell_angle_gamma 90
_cell_formula_units_Z 4
_cell_length_a 21.6284(7)
_cell_length_b 14.1604(5)
_cell_length_c 20.9678(7)
_cell_measurement_reflns_used 9962
_cell_measurement_temperature 120(2)
_cell_measurement_theta_max 27.47
_cell_measurement_theta_min 2.26
_cell_volume 5896.8(3)
_computing_cell_refinement 'Bruker SAINT'
_computing_data_collection 'Bruker APEX2'
_computing_data_reduction 'Bruker SAINT'
_computing_structure_refinement 'SHELXL-2013 (Sheldrick, 2013)'
_computing_structure_solution 'SHELXS-97 (Sheldrick 2008)'
_diffrn_ambient_temperature 120(2)
_diffrn_measured_fraction_theta_full 0.999
_diffrn_measured_fraction_theta_max 0.995
_diffrn_measurement_device_type 'Bruker APEX-II CCD'
_diffrn_measurement_method '\f and \w scans'
_diffrn_radiation_type MoK\a
_diffrn_radiation_wavelength 0.71073
_diffrn_reflns_av_R_equivalents 0.0722
_diffrn_reflns_av_unetI/netI 0.0429
_diffrn_reflns_Laue_measured_fraction_full 0.999
_diffrn_reflns_Laue_measured_fraction_max 0.995
_diffrn_reflns_limit_h_max 28
_diffrn_reflns_limit_h_min -28
_diffrn_reflns_limit_k_max 18
_diffrn_reflns_limit_k_min -18
_diffrn_reflns_limit_l_max 26
_diffrn_reflns_limit_l_min -27
_diffrn_reflns_number 97817
_diffrn_reflns_point_group_measured_fraction_full 0.999
_diffrn_reflns_point_group_measured_fraction_max 0.995
_diffrn_reflns_theta_full 25.242
_diffrn_reflns_theta_max 27.557
_diffrn_reflns_theta_min 1.785
_exptl_absorpt_coefficient_mu 0.766
_exptl_absorpt_correction_type none
_exptl_crystal_colour colourless
_exptl_crystal_density_diffrn 1.171
_exptl_crystal_description BLOCK
_exptl_crystal_F_000 2208
_exptl_crystal_size_max 0.250
_exptl_crystal_size_mid 0.200
_exptl_crystal_size_min 0.150
_refine_diff_density_max 0.877
_refine_diff_density_min -0.728
_refine_diff_density_rms 0.075
_refine_ls_extinction_method none
_refine_ls_goodness_of_fit_ref 1.078
_refine_ls_hydrogen_treatment constr
_refine_ls_matrix_type full
_refine_ls_number_parameters 628
_refine_ls_number_reflns 13552
_refine_ls_number_restraints 0
_refine_ls_restrained_S_all 1.078
_refine_ls_R_factor_all 0.0484
_refine_ls_R_factor_gt 0.0313
_refine_ls_shift/su_max 0.003
_refine_ls_shift/su_mean 0.000
_refine_ls_structure_factor_coef Fsqd
_refine_ls_weighting_details
;
 w=1/[\s^2^(Fo^2^)+(0.0178P)^2^+5.7945P]
 where P=(Fo^2^+2Fc^2^)/3
;
_refine_ls_weighting_scheme calc
_refine_ls_wR_factor_gt 0.0670
_refine_ls_wR_factor_ref 0.0770
_reflns_Friedel_coverage 0.000
_reflns_number_gt 11017
_reflns_number_total 13552
_reflns_threshold_expression 'I > 2\s(I)'
_cod_data_source_file c9cc06676d2.cif
_cod_data_source_block mo_20181112A_0ma_a
_cod_original_formula_sum 'C61 H91  La N2 O3'
_cod_database_code 7124247
_shelx_space_group_comment
;
The symmetry employed for this shelxl refinement is uniquely defined
by the following loop, which should always be used as a source of
symmetry information in preference to the above space-group names.
They are only intended as comments.
;
_shelx_estimated_absorpt_t_min 0.710
_shelx_estimated_absorpt_t_max 0.809
_shelxl_version_number 2013-2

loop_
_space_group_symop_operation_xyz
'x, y, z'
'-x, y+1/2, -z+1/2'
'-x, -y, -z'
'x, -y-1/2, z-1/2'

loop_
_atom_site_label
_atom_site_type_symbol
_atom_site_fract_x
_atom_site_fract_y
_atom_site_fract_z
_atom_site_U_iso_or_equiv
_atom_site_adp_type
_atom_site_occupancy
_atom_site_site_symmetry_order
_atom_site_calc_flag
_atom_site_refinement_flags_posn
_atom_site_refinement_flags_adp
La1 La 0.26332(2) 0.65762(2) 0.31827(2) 0.01667(4) Uani 1 1 d . .
O1 O 0.35805(8) 0.71834(11) 0.31912(8) 0.0190(3) Uani 1 1 d . .
N1 N 0.15831(11) 0.29141(15) 0.41970(13) 0.0387(6) Uani 1 1 d . .
C1 C 0.28734(13) 0.58090(17) 0.43510(13) 0.0262(5) Uani 1 1 d . .
O2 O 0.24847(8) 0.51935(11) 0.25995(8) 0.0192(3) Uani 1 1 d . .
N2 N 0.23507(10) 0.18565(14) 0.47572(11) 0.0245(4) Uani 1 1 d . .
C2 C 0.31592(12) 0.54043(16) 0.49075(12) 0.0230(5) Uani 1 1 d . .
O3 O 0.18658(8) 0.77533(11) 0.30581(8) 0.0210(3) Uani 1 1 d . .
C3 C 0.35048(12) 0.48847(16) 0.55355(12) 0.0242(5) Uani 1 1 d . .
C4 C 0.41268(13) 0.44636(19) 0.56602(13) 0.0317(6) Uani 1 1 d . .
H4 H 0.4327 0.4544 0.5335 0.038 Uiso 1 1 calc R U
C5 C 0.44527(15) 0.3932(2) 0.62504(15) 0.0425(7) Uani 1 1 d . .
H5 H 0.4873 0.3645 0.6326 0.051 Uiso 1 1 calc R U
C6 C 0.41705(15) 0.3814(2) 0.67340(14) 0.0385(7) Uani 1 1 d . .
H6 H 0.4393 0.3442 0.7138 0.046 Uiso 1 1 calc R U
C7 C 0.35625(14) 0.42409(19) 0.66255(13) 0.0319(6) Uani 1 1 d . .
H7 H 0.3372 0.4172 0.6960 0.038 Uiso 1 1 calc R U
C8 C 0.32307(13) 0.47666(16) 0.60335(12) 0.0248(5) Uani 1 1 d . .
H8 H 0.2811 0.5052 0.5963 0.030 Uiso 1 1 calc R U
C9 C 0.40819(11) 0.77773(15) 0.32327(11) 0.0174(4) Uani 1 1 d . .
C10 C 0.44503(11) 0.82452(16) 0.38686(11) 0.0196(5) Uani 1 1 d . .
C11 C 0.49316(13) 0.89039(18) 0.38818(13) 0.0289(6) Uani 1 1 d . .
H11 H 0.5175 0.9234 0.4301 0.035 Uiso 1 1 calc R U
C12 C 0.50667(14) 0.90928(19) 0.33046(14) 0.0336(6) Uani 1 1 d . .
H12 H 0.5391 0.9557 0.3325 0.040 Uiso 1 1 calc R U
C13 C 0.47266(13) 0.86020(18) 0.26966(13) 0.0287(6) Uani 1 1 d . .
H13 H 0.4831 0.8722 0.2305 0.034 Uiso 1 1 calc R U
C14 C 0.42359(11) 0.79369(16) 0.26424(11) 0.0191(5) Uani 1 1 d . .
C15 C 0.43405(11) 0.80148(16) 0.45346(11) 0.0206(5) Uani 1 1 d . .
C16 C 0.45448(14) 0.69870(18) 0.47426(13) 0.0301(6) Uani 1 1 d . .
H16A H 0.4294 0.6569 0.4353 0.045 Uiso 1 1 calc R U
H16B H 0.4443 0.6822 0.5144 0.045 Uiso 1 1 calc R U
H16C H 0.5029 0.6913 0.4863 0.045 Uiso 1 1 calc R U
C17 C 0.47796(14) 0.8638(2) 0.51459(13) 0.0362(7) Uani 1 1 d . .
H17A H 0.5255 0.8539 0.5235 0.054 Uiso 1 1 calc R U
H17B H 0.4701 0.8469 0.5561 0.054 Uiso 1 1 calc R U
H17C H 0.4663 0.9303 0.5031 0.054 Uiso 1 1 calc R U
C18 C 0.36053(12) 0.81892(18) 0.44395(13) 0.0275(5) Uani 1 1 d . .
H18A H 0.3358 0.8485 0.3987 0.041 Uiso 1 1 calc R U
H18B H 0.3598 0.8607 0.4809 0.041 Uiso 1 1 calc R U
H18C H 0.3393 0.7586 0.4462 0.041 Uiso 1 1 calc R U
C19 C 0.38728(12) 0.74155(17) 0.19539(12) 0.0236(5) Uani 1 1 d . .
C20 C 0.41788(14) 0.7640(2) 0.14219(13) 0.0359(6) Uani 1 1 d . .
H20A H 0.3943 0.7277 0.0996 0.054 Uiso 1 1 calc R U
H20B H 0.4657 0.7471 0.1617 0.054 Uiso 1 1 calc R U
H20C H 0.4131 0.8317 0.1314 0.054 Uiso 1 1 calc R U
C21 C 0.31356(12) 0.77314(18) 0.16236(13) 0.0269(5) Uani 1 1 d . .
H21A H 0.3115 0.8406 0.1512 0.040 Uiso 1 1 calc R U
H21B H 0.2921 0.7620 0.1950 0.040 Uiso 1 1 calc R U
H21C H 0.2899 0.7370 0.1197 0.040 Uiso 1 1 calc R U
C22 C 0.39102(14) 0.63416(18) 0.20578(14) 0.0323(6) Uani 1 1 d . .
H22A H 0.3671 0.6029 0.1610 0.048 Uiso 1 1 calc R U
H22B H 0.3701 0.6168 0.2379 0.048 Uiso 1 1 calc R U
H22C H 0.4383 0.6141 0.2251 0.048 Uiso 1 1 calc R U
C23 C 0.22938(11) 0.44228(16) 0.22000(11) 0.0198(5) Uani 1 1 d . .
C24 C 0.17057(12) 0.44564(16) 0.15678(12) 0.0226(5) Uani 1 1 d . .
C25 C 0.14938(14) 0.36334(18) 0.11799(13) 0.0329(6) Uani 1 1 d . .
H25 H 0.1099 0.3648 0.0763 0.040 Uiso 1 1 calc R U
C26 C 0.18416(16) 0.27980(19) 0.13835(15) 0.0399(7) Uani 1 1 d . .
H26 H 0.1682 0.2241 0.1116 0.048 Uiso 1 1 calc R U
C27 C 0.24248(15) 0.27765(18) 0.19794(14) 0.0342(6) Uani 1 1 d . .
H27 H 0.2668 0.2201 0.2108 0.041 Uiso 1 1 calc R U
C28 C 0.26699(13) 0.35681(16) 0.23993(12) 0.0245(5) Uani 1 1 d . .
C29 C 0.13333(12) 0.53886(17) 0.13103(12) 0.0234(5) Uani 1 1 d . .
C30 C 0.10530(13) 0.5774(2) 0.18265(13) 0.0310(6) Uani 1 1 d . .
H30A H 0.0904 0.6427 0.1705 0.047 Uiso 1 1 calc R U
H30B H 0.1406 0.5754 0.2297 0.047 Uiso 1 1 calc R U
H30C H 0.0671 0.5385 0.1807 0.047 Uiso 1 1 calc R U
C31 C 0.18085(12) 0.60927(17) 0.11809(12) 0.0234(5) Uani 1 1 d . .
H31A H 0.1950 0.5842 0.0824 0.035 Uiso 1 1 calc R U
H31B H 0.2205 0.6192 0.1613 0.035 Uiso 1 1 calc R U
H31C H 0.1575 0.6695 0.1023 0.035 Uiso 1 1 calc R U
C32 C 0.07240(13) 0.5277(2) 0.06169(13) 0.0370(6) Uani 1 1 d . .
H32A H 0.0495 0.5886 0.0478 0.055 Uiso 1 1 calc R U
H32B H 0.0411 0.4813 0.0670 0.055 Uiso 1 1 calc R U
H32C H 0.0877 0.5059 0.0260 0.055 Uiso 1 1 calc R U
C33 C 0.33139(13) 0.34879(17) 0.30687(13) 0.0262(5) Uani 1 1 d . .
C34 C 0.38274(13) 0.4256(2) 0.31105(15) 0.0375(7) Uani 1 1 d . .
H34A H 0.3929 0.4229 0.2695 0.056 Uiso 1 1 calc R U
H34B H 0.4242 0.4153 0.3524 0.056 Uiso 1 1 calc R U
H34C H 0.3641 0.4877 0.3139 0.056 Uiso 1 1 calc R U
C35 C 0.36723(16) 0.2536(2) 0.31175(16) 0.0416(7) Uani 1 1 d . .
H35A H 0.3807 0.2474 0.2725 0.062 Uiso 1 1 calc R U
H35B H 0.3365 0.2020 0.3105 0.062 Uiso 1 1 calc R U
H35C H 0.4072 0.2508 0.3554 0.062 Uiso 1 1 calc R U
C36 C 0.31206(14) 0.35503(18) 0.36951(13) 0.0297(6) Uani 1 1 d . .
H36A H 0.2896 0.4154 0.3685 0.044 Uiso 1 1 calc R U
H36B H 0.3527 0.3505 0.4124 0.044 Uiso 1 1 calc R U
H36C H 0.2815 0.3031 0.3677 0.044 Uiso 1 1 calc R U
C37 C 0.14392(11) 0.84461(16) 0.30393(12) 0.0209(5) Uani 1 1 d . .
C38 C 0.13813(12) 0.92644(16) 0.26225(13) 0.0242(5) Uani 1 1 d . .
C39 C 0.09492(12) 0.99882(17) 0.26340(14) 0.0297(6) Uani 1 1 d . .
H39 H 0.0913 1.0536 0.2360 0.036 Uiso 1 1 calc R U
C40 C 0.05726(13) 0.99306(18) 0.30317(15) 0.0335(6) Uani 1 1 d . .
H40 H 0.0284 1.0435 0.3034 0.040 Uiso 1 1 calc R U
C41 C 0.06188(12) 0.91331(18) 0.34262(14) 0.0304(6) Uani 1 1 d . .
H41 H 0.0355 0.9095 0.3696 0.036 Uiso 1 1 calc R U
C42 C 0.10404(12) 0.83814(17) 0.34412(13) 0.0234(5) Uani 1 1 d . .
C43 C 0.17751(12) 0.93661(17) 0.21541(13) 0.0263(5) Uani 1 1 d . .
C44 C 0.15792(13) 0.85646(18) 0.16200(13) 0.0305(6) Uani 1 1 d . .
H44A H 0.1097 0.8604 0.1327 0.046 Uiso 1 1 calc R U
H44B H 0.1677 0.7956 0.1862 0.046 Uiso 1 1 calc R U
H44C H 0.1838 0.8621 0.1329 0.046 Uiso 1 1 calc R U
C45 C 0.25369(12) 0.93747(18) 0.26011(14) 0.0292(6) Uani 1 1 d . .
H45A H 0.2669 0.8774 0.2851 0.044 Uiso 1 1 calc R U
H45B H 0.2643 0.9895 0.2936 0.044 Uiso 1 1 calc R U
H45C H 0.2783 0.9461 0.2301 0.044 Uiso 1 1 calc R U
C46 C 0.16166(16) 1.0296(2) 0.17398(16) 0.0418(7) Uani 1 1 d . .
H46A H 0.1884 1.0332 0.1457 0.063 Uiso 1 1 calc R U
H46B H 0.1729 1.0831 0.2062 0.063 Uiso 1 1 calc R U
H46C H 0.1136 1.0317 0.1437 0.063 Uiso 1 1 calc R U
C47 C 0.10851(13) 0.75189(18) 0.39091(13) 0.0285(6) Uani 1 1 d . .
C48 C 0.09428(15) 0.65958(18) 0.34922(14) 0.0335(6) Uani 1 1 d . .
H48A H 0.0480 0.6604 0.3141 0.050 Uiso 1 1 calc R U
H48B H 0.1000 0.6060 0.3806 0.050 Uiso 1 1 calc R U
H48C H 0.1258 0.6534 0.3263 0.050 Uiso 1 1 calc R U
C49 C 0.17778(15) 0.7496(2) 0.45098(14) 0.0363(6) Uani 1 1 d . .
H49A H 0.2129 0.7514 0.4325 0.054 Uiso 1 1 calc R U
H49B H 0.1823 0.6916 0.4779 0.054 Uiso 1 1 calc R U
H49C H 0.1826 0.8045 0.4811 0.054 Uiso 1 1 calc R U
C50 C 0.05606(17) 0.7562(2) 0.42392(17) 0.0464(8) Uani 1 1 d . .
H50A H 0.0107 0.7584 0.3871 0.070 Uiso 1 1 calc R U
H50B H 0.0638 0.8129 0.4528 0.070 Uiso 1 1 calc R U
H50C H 0.0605 0.7000 0.4527 0.070 Uiso 1 1 calc R U
C51 C 0.17810(13) 0.20336(18) 0.42440(14) 0.0316(6) Uani 1 1 d . .
H51 H 0.1528 0.1560 0.3927 0.038 Uiso 1 1 calc R U
C52 C 0.26323(14) 0.27442(17) 0.51327(14) 0.0317(6) Uani 1 1 d . .
H52A H 0.3061 0.2912 0.5094 0.038 Uiso 1 1 calc R U
H52B H 0.2711 0.2693 0.5630 0.038 Uiso 1 1 calc R U
C53 C 0.20847(14) 0.34654(18) 0.47617(15) 0.0343(6) Uani 1 1 d . .
H53A H 0.1888 0.3724 0.5078 0.041 Uiso 1 1 calc R U
H53B H 0.2264 0.3992 0.4575 0.041 Uiso 1 1 calc R U
C54 C 0.27349(13) 0.09561(17) 0.49112(14) 0.0285(5) Uani 1 1 d . .
C55 C 0.32832(15) 0.1029(2) 0.46288(18) 0.0453(8) Uani 1 1 d . .
H55A H 0.3554 0.0451 0.4741 0.068 Uiso 1 1 calc R U
H55B H 0.3572 0.1573 0.4840 0.068 Uiso 1 1 calc R U
H55C H 0.3075 0.1111 0.4124 0.068 Uiso 1 1 calc R U
C56 C 0.22578(14) 0.01448(18) 0.45658(15) 0.0372(6) Uani 1 1 d . .
H56A H 0.2082 0.0219 0.4060 0.056 Uiso 1 1 calc R U
H56B H 0.1883 0.0149 0.4717 0.056 Uiso 1 1 calc R U
H56C H 0.2501 -0.0455 0.4698 0.056 Uiso 1 1 calc R U
C57 C 0.30380(16) 0.0819(2) 0.56938(15) 0.0441(7) Uani 1 1 d . .
H57A H 0.2679 0.0830 0.5868 0.066 Uiso 1 1 calc R U
H57B H 0.3359 0.1328 0.5912 0.066 Uiso 1 1 calc R U
H57C H 0.3272 0.0210 0.5806 0.066 Uiso 1 1 calc R U
C58 C 0.09741(14) 0.3349(2) 0.36554(18) 0.0483(8) Uani 1 1 d . .
C59 C 0.12018(16) 0.4018(2) 0.32315(17) 0.0500(8) Uani 1 1 d . .
H59A H 0.1418 0.3659 0.2976 0.075 Uiso 1 1 calc R U
H59B H 0.1524 0.4471 0.3541 0.075 Uiso 1 1 calc R U
H59C H 0.0812 0.4358 0.2902 0.075 Uiso 1 1 calc R U
C60 C 0.06154(19) 0.3934(3) 0.4041(2) 0.0716(12) Uani 1 1 d . .
H60A H 0.0210 0.4230 0.3699 0.107 Uiso 1 1 calc R U
H60B H 0.0921 0.4425 0.4323 0.107 Uiso 1 1 calc R U
H60C H 0.0490 0.3515 0.4342 0.107 Uiso 1 1 calc R U
C61 C 0.05042(19) 0.2608(3) 0.3248(2) 0.0878(16) Uani 1 1 d . .
H61A H 0.0076 0.2897 0.2948 0.132 Uiso 1 1 calc R U
H61B H 0.0426 0.2159 0.3564 0.132 Uiso 1 1 calc R U
H61C H 0.0698 0.2274 0.2962 0.132 Uiso 1 1 calc R U

loop_
_atom_site_aniso_label
_atom_site_aniso_U_11
_atom_site_aniso_U_22
_atom_site_aniso_U_33
_atom_site_aniso_U_23
_atom_site_aniso_U_13
_atom_site_aniso_U_12
La1 0.01668(7) 0.01421(6) 0.02142(7) 0.00032(5) 0.01001(5) 0.00021(5)
O1 0.0193(8) 0.0189(8) 0.0216(8) -0.0016(6) 0.0111(7) -0.0040(6)
N1 0.0241(12) 0.0212(11) 0.0591(16) 0.0077(11) 0.0040(11) -0.0012(9)
C1 0.0339(14) 0.0217(12) 0.0275(13) 0.0009(10) 0.0168(11) -0.0003(10)
O2 0.0202(8) 0.0173(8) 0.0178(8) -0.0020(6) 0.0052(6) -0.0010(6)
N2 0.0235(11) 0.0195(10) 0.0303(11) 0.0032(8) 0.0104(9) -0.0009(8)
C2 0.0265(12) 0.0185(11) 0.0281(13) -0.0036(10) 0.0153(11) -0.0035(10)
O3 0.0200(8) 0.0174(8) 0.0284(9) 0.0010(7) 0.0125(7) 0.0034(6)
C3 0.0309(13) 0.0189(11) 0.0237(12) -0.0020(9) 0.0119(11) -0.0019(10)
C4 0.0298(14) 0.0401(15) 0.0294(14) 0.0052(12) 0.0161(12) 0.0058(12)
C5 0.0357(16) 0.0564(19) 0.0399(16) 0.0114(14) 0.0198(14) 0.0172(14)
C6 0.0409(16) 0.0440(17) 0.0302(14) 0.0122(13) 0.0136(13) 0.0103(14)
C7 0.0394(15) 0.0323(14) 0.0296(14) 0.0011(11) 0.0196(12) -0.0004(12)
C8 0.0298(13) 0.0208(12) 0.0280(13) -0.0011(10) 0.0160(11) 0.0010(10)
C9 0.0171(11) 0.0157(10) 0.0201(11) 0.0003(9) 0.0082(9) 0.0007(9)
C10 0.0203(11) 0.0201(11) 0.0199(11) -0.0001(9) 0.0094(9) -0.0007(9)
C11 0.0304(14) 0.0307(14) 0.0237(13) -0.0041(11) 0.0088(11) -0.0112(11)
C12 0.0313(14) 0.0359(15) 0.0351(15) 0.0016(12) 0.0146(12) -0.0163(12)
C13 0.0273(13) 0.0374(15) 0.0256(13) 0.0041(11) 0.0149(11) -0.0044(11)
C14 0.0171(11) 0.0215(11) 0.0204(11) 0.0022(9) 0.0093(9) 0.0019(9)
C15 0.0204(12) 0.0239(12) 0.0179(11) -0.0008(9) 0.0080(9) -0.0039(9)
C16 0.0336(14) 0.0332(14) 0.0273(13) 0.0093(11) 0.0163(11) 0.0081(12)
C17 0.0378(16) 0.0487(17) 0.0214(13) -0.0078(12) 0.0111(12) -0.0144(13)
C18 0.0271(13) 0.0351(14) 0.0224(12) -0.0040(10) 0.0122(11) 0.0021(11)
C19 0.0242(12) 0.0291(13) 0.0198(12) -0.0003(10) 0.0112(10) 0.0010(10)
C20 0.0337(15) 0.0565(18) 0.0232(13) -0.0064(12) 0.0175(12) -0.0057(13)
C21 0.0227(12) 0.0333(14) 0.0244(12) 0.0026(10) 0.0089(10) -0.0020(11)
C22 0.0392(15) 0.0285(14) 0.0299(14) -0.0087(11) 0.0144(12) 0.0043(12)
C23 0.0229(12) 0.0179(11) 0.0206(11) -0.0020(9) 0.0108(10) -0.0043(9)
C24 0.0257(12) 0.0213(12) 0.0219(12) -0.0005(9) 0.0108(10) -0.0061(10)
C25 0.0405(16) 0.0285(14) 0.0244(13) -0.0039(10) 0.0073(12) -0.0110(12)
C26 0.060(2) 0.0216(13) 0.0331(15) -0.0078(11) 0.0137(14) -0.0105(13)
C27 0.0507(18) 0.0192(12) 0.0342(15) -0.0013(11) 0.0184(14) 0.0021(12)
C28 0.0314(13) 0.0210(12) 0.0247(12) 0.0003(9) 0.0148(11) 0.0005(10)
C29 0.0184(11) 0.0270(12) 0.0213(12) 0.0001(10) 0.0040(9) -0.0028(10)
C30 0.0209(13) 0.0413(15) 0.0333(14) 0.0044(12) 0.0132(11) 0.0018(11)
C31 0.0254(12) 0.0238(12) 0.0211(12) 0.0006(9) 0.0093(10) -0.0014(10)
C32 0.0288(14) 0.0421(16) 0.0290(14) 0.0049(12) -0.0002(11) -0.0068(12)
C33 0.0281(13) 0.0217(12) 0.0296(13) 0.0027(10) 0.0123(11) 0.0068(10)
C34 0.0225(13) 0.0405(16) 0.0478(17) 0.0116(13) 0.0121(12) 0.0049(12)
C35 0.0502(18) 0.0337(15) 0.0434(17) 0.0056(13) 0.0214(15) 0.0200(14)
C36 0.0359(14) 0.0265(13) 0.0257(13) 0.0017(10) 0.0112(11) 0.0051(11)
C37 0.0158(11) 0.0182(11) 0.0284(12) -0.0056(10) 0.0085(9) -0.0013(9)
C38 0.0187(12) 0.0190(11) 0.0338(13) -0.0032(10) 0.0093(10) -0.0010(9)
C39 0.0238(13) 0.0186(12) 0.0462(16) -0.0005(11) 0.0134(12) 0.0005(10)
C40 0.0226(13) 0.0222(13) 0.0584(18) -0.0069(12) 0.0190(13) 0.0027(10)
C41 0.0204(12) 0.0291(14) 0.0461(16) -0.0113(12) 0.0180(12) -0.0035(10)
C42 0.0192(11) 0.0212(11) 0.0312(13) -0.0073(10) 0.0115(10) -0.0036(10)
C43 0.0256(13) 0.0205(12) 0.0345(14) 0.0033(10) 0.0135(11) 0.0025(10)
C44 0.0297(14) 0.0325(14) 0.0295(13) 0.0022(11) 0.0120(11) 0.0039(11)
C45 0.0260(13) 0.0270(13) 0.0398(15) -0.0002(11) 0.0185(12) -0.0036(11)
C46 0.0470(18) 0.0329(15) 0.0542(19) 0.0158(14) 0.0292(15) 0.0099(14)
C47 0.0345(14) 0.0247(13) 0.0346(14) -0.0039(11) 0.0224(12) -0.0019(11)
C48 0.0434(16) 0.0238(13) 0.0409(15) -0.0023(12) 0.0248(13) -0.0068(12)
C49 0.0490(18) 0.0338(15) 0.0308(14) -0.0024(12) 0.0208(13) 0.0017(13)
C50 0.059(2) 0.0397(17) 0.062(2) 0.0013(15) 0.0471(18) 0.0008(15)
C51 0.0257(13) 0.0205(12) 0.0420(16) 0.0049(11) 0.0062(12) -0.0025(10)
C52 0.0355(15) 0.0234(13) 0.0328(14) -0.0008(11) 0.0099(12) -0.0042(11)
C53 0.0364(15) 0.0233(13) 0.0442(16) 0.0022(12) 0.0170(13) -0.0005(12)
C54 0.0255(13) 0.0216(12) 0.0371(14) 0.0076(11) 0.0112(11) 0.0038(10)
C55 0.0377(17) 0.0335(16) 0.075(2) 0.0116(15) 0.0332(17) 0.0084(13)
C56 0.0349(15) 0.0222(13) 0.0505(17) 0.0038(12) 0.0127(13) 0.0012(11)
C57 0.0424(17) 0.0357(16) 0.0434(17) 0.0156(13) 0.0054(14) 0.0042(13)
C58 0.0246(14) 0.0299(15) 0.073(2) 0.0180(15) 0.0010(14) 0.0031(12)
C59 0.0398(18) 0.054(2) 0.0475(19) 0.0158(16) 0.0078(15) 0.0054(15)
C60 0.048(2) 0.068(3) 0.107(3) 0.031(2) 0.039(2) 0.0219(19)
C61 0.047(2) 0.046(2) 0.112(4) 0.021(2) -0.031(2) -0.0055(17)

loop_
_atom_type_symbol
_atom_type_description
_atom_type_scat_dispersion_real
_atom_type_scat_dispersion_imag
_atom_type_scat_source
C C 0.0033 0.0016 'International Tables Vol C Tables 4.2.6.8 and 6.1.1.4'
H H 0.0000 0.0000 'International Tables Vol C Tables 4.2.6.8 and 6.1.1.4'
N N 0.0061 0.0033 'International Tables Vol C Tables 4.2.6.8 and 6.1.1.4'
O O 0.0106 0.0060 'International Tables Vol C Tables 4.2.6.8 and 6.1.1.4'
La La -0.2871 2.4523 'International Tables Vol C Tables 4.2.6.8 and 6.1.1.4'
La La -0.2871 2.4523 'International Tables Vol C Tables 4.2.6.8 and 6.1.1.4'

loop_
_geom_angle_atom_site_label_1
_geom_angle_atom_site_label_2
_geom_angle_atom_site_label_3
_geom_angle
O1 La1 O2 105.84(5)
O1 La1 O3 110.13(5)
O2 La1 O3 128.75(6)
O1 La1 C1 108.85(7)
O2 La1 C1 94.72(7)
O3 La1 C1 106.46(7)
C9 O1 La1 163.88(14)
C51 N1 C53 109.2(2)
C51 N1 C58 128.0(2)
C53 N1 C58 122.8(2)
C2 C1 La1 162.3(2)
C23 O2 La1 170.70(14)
C51 N2 C52 109.4(2)
C51 N2 C54 127.6(2)
C52 N2 C54 122.4(2)
C1 C2 C3 176.4(3)
C37 O3 La1 175.54(15)
C4 C3 C8 118.0(2)
C4 C3 C2 120.3(2)
C8 C3 C2 121.7(2)
C5 C4 C3 120.8(2)
C5 C4 H4 119.6
C3 C4 H4 119.6
C4 C5 C6 120.4(3)
C4 C5 H5 119.8
C6 C5 H5 119.8
C7 C6 C5 119.5(3)
C7 C6 H6 120.2
C5 C6 H6 120.2
C8 C7 C6 120.4(2)
C8 C7 H7 119.8
C6 C7 H7 119.8
C7 C8 C3 120.8(2)
C7 C8 H8 119.6
C3 C8 H8 119.6
O1 C9 C10 119.37(19)
O1 C9 C14 120.20(19)
C10 C9 C14 120.4(2)
C11 C10 C9 118.0(2)
C11 C10 C15 120.5(2)
C9 C10 C15 121.48(19)
C12 C11 C10 122.0(2)
C12 C11 H11 119.0
C10 C11 H11 119.0
C11 C12 C13 119.5(2)
C11 C12 H12 120.3
C13 C12 H12 120.3
C12 C13 C14 121.8(2)
C12 C13 H13 119.1
C14 C13 H13 119.1
C13 C14 C9 118.1(2)
C13 C14 C19 119.6(2)
C9 C14 C19 122.3(2)
C16 C15 C17 107.1(2)
C16 C15 C10 109.16(19)
C17 C15 C10 111.60(19)
C16 C15 C18 110.8(2)
C17 C15 C18 106.3(2)
C10 C15 C18 111.71(19)
C15 C16 H16A 109.5
C15 C16 H16B 109.5
H16A C16 H16B 109.5
C15 C16 H16C 109.5
H16A C16 H16C 109.5
H16B C16 H16C 109.5
C15 C17 H17A 109.5
C15 C17 H17B 109.5
H17A C17 H17B 109.5
C15 C17 H17C 109.5
H17A C17 H17C 109.5
H17B C17 H17C 109.5
C15 C18 H18A 109.5
C15 C18 H18B 109.5
H18A C18 H18B 109.5
C15 C18 H18C 109.5
H18A C18 H18C 109.5
H18B C18 H18C 109.5
C21 C19 C14 109.79(19)
C21 C19 C22 109.9(2)
C14 C19 C22 111.4(2)
C21 C19 C20 106.3(2)
C14 C19 C20 112.1(2)
C22 C19 C20 107.1(2)
C19 C20 H20A 109.5
C19 C20 H20B 109.5
H20A C20 H20B 109.5
C19 C20 H20C 109.5
H20A C20 H20C 109.5
H20B C20 H20C 109.5
C19 C21 H21A 109.5
C19 C21 H21B 109.5
H21A C21 H21B 109.5
C19 C21 H21C 109.5
H21A C21 H21C 109.5
H21B C21 H21C 109.5
C19 C22 H22A 109.5
C19 C22 H22B 109.5
H22A C22 H22B 109.5
C19 C22 H22C 109.5
H22A C22 H22C 109.5
H22B C22 H22C 109.5
O2 C23 C28 120.7(2)
O2 C23 C24 119.6(2)
C28 C23 C24 119.7(2)
C25 C24 C23 118.7(2)
C25 C24 C29 120.8(2)
C23 C24 C29 120.5(2)
C26 C25 C24 121.7(2)
C26 C25 H25 119.1
C24 C25 H25 119.1
C25 C26 C27 119.4(2)
C25 C26 H26 120.3
C27 C26 H26 120.3
C26 C27 C28 122.5(2)
C26 C27 H27 118.8
C28 C27 H27 118.8
C27 C28 C23 117.9(2)
C27 C28 C33 119.8(2)
C23 C28 C33 122.3(2)
C24 C29 C31 109.14(19)
C24 C29 C30 111.0(2)
C31 C29 C30 112.0(2)
C24 C29 C32 112.3(2)
C31 C29 C32 106.5(2)
C30 C29 C32 105.9(2)
C29 C30 H30A 109.5
C29 C30 H30B 109.5
H30A C30 H30B 109.5
C29 C30 H30C 109.5
H30A C30 H30C 109.5
H30B C30 H30C 109.5
C29 C31 H31A 109.5
C29 C31 H31B 109.5
H31A C31 H31B 109.5
C29 C31 H31C 109.5
H31A C31 H31C 109.5
H31B C31 H31C 109.5
C29 C32 H32A 109.5
C29 C32 H32B 109.5
H32A C32 H32B 109.5
C29 C32 H32C 109.5
H32A C32 H32C 109.5
H32B C32 H32C 109.5
C36 C33 C34 110.4(2)
C36 C33 C35 107.2(2)
C34 C33 C35 106.5(2)
C36 C33 C28 108.8(2)
C34 C33 C28 111.9(2)
C35 C33 C28 112.0(2)
C33 C34 H34A 109.5
C33 C34 H34B 109.5
H34A C34 H34B 109.5
C33 C34 H34C 109.5
H34A C34 H34C 109.5
H34B C34 H34C 109.5
C33 C35 H35A 109.5
C33 C35 H35B 109.5
H35A C35 H35B 109.5
C33 C35 H35C 109.5
H35A C35 H35C 109.5
H35B C35 H35C 109.5
C33 C36 H36A 109.5
C33 C36 H36B 109.5
H36A C36 H36B 109.5
C33 C36 H36C 109.5
H36A C36 H36C 109.5
H36B C36 H36C 109.5
O3 C37 C38 120.4(2)
O3 C37 C42 120.5(2)
C38 C37 C42 119.1(2)
C39 C38 C37 118.9(2)
C39 C38 C43 119.1(2)
C37 C38 C43 122.0(2)
C40 C39 C38 121.8(2)
C40 C39 H39 119.1
C38 C39 H39 119.1
C39 C40 C41 119.4(2)
C39 C40 H40 120.3
C41 C40 H40 120.3
C40 C41 C42 122.0(2)
C40 C41 H41 119.0
C42 C41 H41 119.0
C41 C42 C37 118.7(2)
C41 C42 C47 119.6(2)
C37 C42 C47 121.7(2)
C44 C43 C45 111.7(2)
C44 C43 C46 106.6(2)
C45 C43 C46 106.4(2)
C44 C43 C38 109.5(2)
C45 C43 C38 110.0(2)
C46 C43 C38 112.6(2)
C43 C44 H44A 109.5
C43 C44 H44B 109.5
H44A C44 H44B 109.5
C43 C44 H44C 109.5
H44A C44 H44C 109.5
H44B C44 H44C 109.5
C43 C45 H45A 109.5
C43 C45 H45B 109.5
H45A C45 H45B 109.5
C43 C45 H45C 109.5
H45A C45 H45C 109.5
H45B C45 H45C 109.5
C43 C46 H46A 109.5
C43 C46 H46B 109.5
H46A C46 H46B 109.5
C43 C46 H46C 109.5
H46A C46 H46C 109.5
H46B C46 H46C 109.5
C49 C47 C48 111.2(2)
C49 C47 C42 109.5(2)
C48 C47 C42 111.3(2)
C49 C47 C50 106.6(2)
C48 C47 C50 105.7(2)
C42 C47 C50 112.4(2)
C47 C48 H48A 109.5
C47 C48 H48B 109.5
H48A C48 H48B 109.5
C47 C48 H48C 109.5
H48A C48 H48C 109.5
H48B C48 H48C 109.5
C47 C49 H49A 109.5
C47 C49 H49B 109.5
H49A C49 H49B 109.5
C47 C49 H49C 109.5
H49A C49 H49C 109.5
H49B C49 H49C 109.5
C47 C50 H50A 109.5
C47 C50 H50B 109.5
H50A C50 H50B 109.5
C47 C50 H50C 109.5
H50A C50 H50C 109.5
H50B C50 H50C 109.5
N2 C51 N1 114.9(2)
N2 C51 H51 122.6
N1 C51 H51 122.6
N2 C52 C53 103.0(2)
N2 C52 H52A 111.2
C53 C52 H52A 111.2
N2 C52 H52B 111.2
C53 C52 H52B 111.2
H52A C52 H52B 109.1
N1 C53 C52 103.4(2)
N1 C53 H53A 111.1
C52 C53 H53A 111.1
N1 C53 H53B 111.1
C52 C53 H53B 111.1
H53A C53 H53B 109.1
N2 C54 C57 108.0(2)
N2 C54 C56 109.2(2)
C57 C54 C56 109.8(2)
N2 C54 C55 108.1(2)
C57 C54 C55 111.0(2)
C56 C54 C55 110.6(2)
C54 C55 H55A 109.5
C54 C55 H55B 109.5
H55A C55 H55B 109.5
C54 C55 H55C 109.5
H55A C55 H55C 109.5
H55B C55 H55C 109.5
C54 C56 H56A 109.5
C54 C56 H56B 109.5
H56A C56 H56B 109.5
C54 C56 H56C 109.5
H56A C56 H56C 109.5
H56B C56 H56C 109.5
C54 C57 H57A 109.5
C54 C57 H57B 109.5
H57A C57 H57B 109.5
C54 C57 H57C 109.5
H57A C57 H57C 109.5
H57B C57 H57C 109.5
C61 C58 N1 110.2(2)
C61 C58 C59 114.6(3)
N1 C58 C59 108.2(2)
C61 C58 C60 107.9(3)
N1 C58 C60 107.2(3)
C59 C58 C60 108.4(3)
C58 C59 H59A 109.5
C58 C59 H59B 109.5
H59A C59 H59B 109.5
C58 C59 H59C 109.5
H59A C59 H59C 109.5
H59B C59 H59C 109.5
C58 C60 H60A 109.5
C58 C60 H60B 109.5
H60A C60 H60B 109.5
C58 C60 H60C 109.5
H60A C60 H60C 109.5
H60B C60 H60C 109.5
C58 C61 H61A 109.5
C58 C61 H61B 109.5
H61A C61 H61B 109.5
C58 C61 H61C 109.5
H61A C61 H61C 109.5
H61B C61 H61C 109.5

loop_
_geom_bond_atom_site_label_1
_geom_bond_atom_site_label_2
_geom_bond_distance
La1 O1 2.2154(15)
La1 O2 2.2630(15)
La1 O3 2.2930(15)
La1 C1 2.538(2)
O1 C9 1.348(3)
N1 C51 1.309(3)
N1 C53 1.473(3)
N1 C58 1.490(3)
C1 C2 1.225(3)
O2 C23 1.338(3)
N2 C51 1.300(3)
N2 C52 1.480(3)
N2 C54 1.486(3)
C2 C3 1.433(3)
O3 C37 1.337(3)
C3 C4 1.398(3)
C3 C8 1.400(3)
C4 C5 1.380(4)
C4 H4 0.9500
C5 C6 1.385(4)
C5 H5 0.9500
C6 C7 1.382(4)
C6 H6 0.9500
C7 C8 1.380(3)
C7 H7 0.9500
C8 H8 0.9500
C9 C10 1.418(3)
C9 C14 1.422(3)
C10 C11 1.390(3)
C10 C15 1.541(3)
C11 C12 1.379(3)
C11 H11 0.9500
C12 C13 1.381(4)
C12 H12 0.9500
C13 C14 1.389(3)
C13 H13 0.9500
C14 C19 1.532(3)
C15 C16 1.533(3)
C15 C17 1.536(3)
C15 C18 1.542(3)
C16 H16A 0.9800
C16 H16B 0.9800
C16 H16C 0.9800
C17 H17A 0.9800
C17 H17B 0.9800
C17 H17C 0.9800
C18 H18A 0.9800
C18 H18B 0.9800
C18 H18C 0.9800
C19 C21 1.532(3)
C19 C22 1.534(3)
C19 C20 1.539(3)
C20 H20A 0.9800
C20 H20B 0.9800
C20 H20C 0.9800
C21 H21A 0.9800
C21 H21B 0.9800
C21 H21C 0.9800
C22 H22A 0.9800
C22 H22B 0.9800
C22 H22C 0.9800
C23 C28 1.426(3)
C23 C24 1.429(3)
C24 C25 1.391(3)
C24 C29 1.529(3)
C25 C26 1.376(4)
C25 H25 0.9500
C26 C27 1.380(4)
C26 H26 0.9500
C27 C28 1.394(3)
C27 H27 0.9500
C28 C33 1.541(3)
C29 C31 1.531(3)
C29 C30 1.535(3)
C29 C32 1.536(3)
C30 H30A 0.9800
C30 H30B 0.9800
C30 H30C 0.9800
C31 H31A 0.9800
C31 H31B 0.9800
C31 H31C 0.9800
C32 H32A 0.9800
C32 H32B 0.9800
C32 H32C 0.9800
C33 C36 1.530(3)
C33 C34 1.532(4)
C33 C35 1.538(3)
C34 H34A 0.9800
C34 H34B 0.9800
C34 H34C 0.9800
C35 H35A 0.9800
C35 H35B 0.9800
C35 H35C 0.9800
C36 H36A 0.9800
C36 H36B 0.9800
C36 H36C 0.9800
C37 C38 1.427(3)
C37 C42 1.428(3)
C38 C39 1.394(3)
C38 C43 1.541(3)
C39 C40 1.380(4)
C39 H39 0.9500
C40 C41 1.380(4)
C40 H40 0.9500
C41 C42 1.394(3)
C41 H41 0.9500
C42 C47 1.545(3)
C43 C44 1.532(3)
C43 C45 1.539(3)
C43 C46 1.540(3)
C44 H44A 0.9800
C44 H44B 0.9800
C44 H44C 0.9800
C45 H45A 0.9800
C45 H45B 0.9800
C45 H45C 0.9800
C46 H46A 0.9800
C46 H46B 0.9800
C46 H46C 0.9800
C47 C49 1.529(4)
C47 C48 1.534(3)
C47 C50 1.546(3)
C48 H48A 0.9800
C48 H48B 0.9800
C48 H48C 0.9800
C49 H49A 0.9800
C49 H49B 0.9800
C49 H49C 0.9800
C50 H50A 0.9800
C50 H50B 0.9800
C50 H50C 0.9800
C51 H51 0.9500
C52 C53 1.523(4)
C52 H52A 0.9900
C52 H52B 0.9900
C53 H53A 0.9900
C53 H53B 0.9900
C54 C57 1.519(4)
C54 C56 1.522(4)
C54 C55 1.524(4)
C55 H55A 0.9800
C55 H55B 0.9800
C55 H55C 0.9800
C56 H56A 0.9800
C56 H56B 0.9800
C56 H56C 0.9800
C57 H57A 0.9800
C57 H57B 0.9800
C57 H57C 0.9800
C58 C61 1.475(4)
C58 C59 1.509(4)
C58 C60 1.562(5)
C59 H59A 0.9800
C59 H59B 0.9800
C59 H59C 0.9800
C60 H60A 0.9800
C60 H60B 0.9800
C60 H60C 0.9800
C61 H61A 0.9800
C61 H61B 0.9800
C61 H61C 0.9800
